data_7231990
loop_
_publ_author_name
'Canossa, Stefano'
'Fornasari, Luca'
'Demitri, Nicola'
'Mattarozzi, Monica'
'Choquesillo-Lazarte, Duane'
'Pelagatti, Paolo'
'Bacchi, Alessia'

_publ_section_title
;
 MOF transmetalation beyond cation substitution: defective distortion of
 IRMOF-9 in the spotlight
;
_journal_issue 5
_journal_name_full CrystEngComm
_journal_page_first 827
_journal_paper_doi 10.1039/C8CE01808A
_journal_volume 21
_journal_year 2019
_chemical_formula_moiety 'C54 H52 Co3 N4 O16, 3(C3 H7 N O)'
_chemical_formula_sum 'C63 H73 Co3 N7 O19'
_chemical_formula_weight 1409.07
_chemical_name_systematic
'catena-(tris(\m4-1,1'-biphenyl-4,4'-dicarboxylato)-tris-cobalt tetra(\m1-N,N-dimethylformamide)tetra(N,N-dimethylformamide) solvate'
_chemical_properties_physical 'Phase transition above 324K'
_space_group_crystal_system monoclinic
_space_group_IT_number 7
_space_group_name_Hall 'P -2yac'
_space_group_name_H-M_alt 'P 1 n 1'
_symmetry_space_group_name_Hall 'P -2yac'
_symmetry_space_group_name_H-M 'P 1 n 1'
_atom_sites_solution_hydrogens geom
_atom_sites_solution_primary dual
_audit_creation_date 2017-07-25
_audit_creation_method
;
Olex2 1.2
(compiled 2017.07.20 svn.r3457 for OlexSys, GUI svn.r5370)
;
_audit_update_record
;
2017-09-05 deposited with the CCDC.
2018-12-11 downloaded from the CCDC.
;
_cell_angle_alpha 90
_cell_angle_beta 106.272(2)
_cell_angle_gamma 90
_cell_formula_units_Z 2
_cell_length_a 13.1391(7)
_cell_length_b 13.3582(6)
_cell_length_c 19.7524(10)
_cell_measurement_reflns_used 999
_cell_measurement_temperature 100
_cell_measurement_theta_max 33
_cell_measurement_theta_min 3
_cell_volume 3328.0(3)
_computing_molecular_graphics 'Olex2 (Dolomanov et al., 2009)'
_computing_publication_material 'Olex2 (Dolomanov et al., 2009)'
_computing_structure_refinement 'ShelXL (Sheldrick, 2015)'
_computing_structure_solution 'ShelXT (Sheldrick, 2015)'
_diffrn_ambient_temperature 100.0
_diffrn_detector 'Bruker APEX2 area detector'
_diffrn_detector_area_resol_mean 7.9
_diffrn_detector_type 'CCD area detector'
_diffrn_measured_fraction_theta_full 1.000
_diffrn_measured_fraction_theta_max 1.000
_diffrn_measurement_device 'three-circle diffractometer'
_diffrn_measurement_device_type 'Bruker APEX2 microsource'
_diffrn_measurement_method '\w and \f scans'
_diffrn_radiation_monochromator 'mirror optics'
_diffrn_radiation_probe x-ray
_diffrn_radiation_type MoK\a
_diffrn_radiation_wavelength 0.71073
_diffrn_reflns_av_R_equivalents 0.0585
_diffrn_reflns_av_unetI/netI 0.0283
_diffrn_reflns_Laue_measured_fraction_full 1.000
_diffrn_reflns_Laue_measured_fraction_max 1.000
_diffrn_reflns_limit_h_max 16
_diffrn_reflns_limit_h_min -16
_diffrn_reflns_limit_k_max 16
_diffrn_reflns_limit_k_min -16
_diffrn_reflns_limit_l_max 24
_diffrn_reflns_limit_l_min -24
_diffrn_reflns_number 135826
_diffrn_reflns_point_group_measured_fraction_full 1.000
_diffrn_reflns_point_group_measured_fraction_max 1.000
_diffrn_reflns_theta_full 25.242
_diffrn_reflns_theta_max 26.370
_diffrn_reflns_theta_min 2.148
_diffrn_source 'microfocus sealed X-ray tube'
_diffrn_source_type 'Incoatec I\ms'
_exptl_absorpt_coefficient_mu 0.815
_exptl_absorpt_correction_T_max 0.7457
_exptl_absorpt_correction_T_min 0.6825
_exptl_absorpt_correction_type multi-scan
_exptl_absorpt_process_details
'SADABS-2014/5 (Bruker,2014/5) was used for absorption correction. wR2(int) was 0.1032 before and 0.0637 after correction. The Ratio of minimum to maximum transmission is 0.9152. The \l/2 correction factor is Not present.'
_exptl_crystal_colour 'clear pink'
_exptl_crystal_colour_lustre clear
_exptl_crystal_colour_primary pink
_exptl_crystal_density_diffrn 1.406
_exptl_crystal_description plate
_exptl_crystal_F_000 1466
_exptl_crystal_preparation 'solvothermal synthesis'
_exptl_crystal_recrystallization_method 'Phase transition from another phase'
_exptl_crystal_size_max 0.2
_exptl_crystal_size_mid 0.2
_exptl_crystal_size_min 0.1
_refine_diff_density_max 0.336
_refine_diff_density_min -0.371
_refine_diff_density_rms 0.050
_refine_ls_abs_structure_details
;
 Flack x determined using 5679 quotients [(I+)-(I-)]/[(I+)+(I-)]
 (Parsons, Flack and Wagner, Acta Cryst. B69 (2013) 249-259).
;
_refine_ls_abs_structure_Flack 0.007(3)
_refine_ls_extinction_method none
_refine_ls_goodness_of_fit_ref 1.025
_refine_ls_hydrogen_treatment constr
_refine_ls_matrix_type full
_refine_ls_number_parameters 844
_refine_ls_number_reflns 13622
_refine_ls_number_restraints 2
_refine_ls_restrained_S_all 1.024
_refine_ls_R_factor_all 0.0342
_refine_ls_R_factor_gt 0.0268
_refine_ls_shift/su_max 0.001
_refine_ls_shift/su_mean 0.000
_refine_ls_structure_factor_coef Fsqd
_refine_ls_weighting_details 'w=1/[\s^2^(Fo^2^)+(0.0306P)^2^+1.1917P] where P=(Fo^2^+2Fc^2^)/3'
_refine_ls_weighting_scheme calc
_refine_ls_wR_factor_gt 0.0601
_refine_ls_wR_factor_ref 0.0635
_reflns_Friedel_coverage 0.998
_reflns_Friedel_fraction_full 1.000
_reflns_Friedel_fraction_max 1.000
_reflns_number_gt 12322
_reflns_number_total 13622
_reflns_threshold_expression 'I > 2\s(I)'
_cod_data_source_file c8ce01808a2.cif
_cod_data_source_block CoBPDC2
_cod_depositor_comments 'Adding full bibliography for 7231989--7231991.cif.'
_cod_database_code 7231990
_shelx_shelxl_version_number 2014/7
_shelx_space_group_comment
;
The symmetry employed for this shelxl refinement is uniquely defined
by the following loop, which should always be used as a source of
symmetry information in preference to the above space-group names.
They are only intended as comments.
;
_olex2_refinement_description
;
1. Twinned data refinement
 Scales: 0.656(11)
 0.344(11)
2. Fixed Uiso
 At 1.2 times of:
  All C(H) groups
 At 1.5 times of:
  All C(H,H,H) groups
3.a Aromatic/amide H refined with riding coordinates:
 C10(H10), C17(H17), C26(H26), C38(H38), C3(H3), C6(H6), C21(H21), C18(H18),
 C58(H58), C31(H31), C57(H57), C12(H12), C37(H37), C9(H9), C35(H35), C7(H7),
 C48(H48), C20(H20), C27(H27), C23(H23), C4(H4), C32(H32), C24(H24), C13(H13),
 C40(H40), C41(H41), C34(H34), C44(H44), C51(H51), C54(H54), C63(H63)
3.b Idealised Me refined as rotating group:
 C47(H47A,H47B,H47C), C59(H59A,H59B,H59C), C62(H62A,H62B,H62C), C55(H55A,H55B,
 H55C), C56(H56A,H56B,H56C), C46(H46A,H46B,H46C), C49(H49A,H49B,H49C), C50(H50A,
 H50B,H50C), C52(H52A,H52B,H52C), C43(H43A,H43B,H43C), C53(H53A,H53B,H53C),
 C60(H60A,H60B,H60C), C61(H61A,H61B,H61C), C45(H45A,H45B,H45C)
;
_olex2_date_sample_data_collection 2016-08-10
_olex2_exptl_crystal_mounting_method 'kapton pin'
_olex2_submission_special_instructions 'No special instructions were received'

loop_
_space_group_symop_operation_xyz
'x, y, z'
'x+1/2, -y, z+1/2'

loop_
_atom_site_label
_atom_site_type_symbol
_atom_site_fract_x
_atom_site_fract_y
_atom_site_fract_z
_atom_site_U_iso_or_equiv
_atom_site_adp_type
_atom_site_occupancy
_atom_site_site_symmetry_order
_atom_site_calc_flag
_atom_site_refinement_flags_posn
Co2 Co 0.67453(3) 0.24901(3) -0.17461(2) 0.01004(10) Uani 1 1 d .
Co1 Co 0.42517(4) 0.74372(3) 0.44033(3) 0.00784(8) Uani 1 1 d .
Co3 Co 0.17125(3) 1.25774(3) 1.06417(2) 0.00994(10) Uani 1 1 d .
O9 O 0.80043(19) 0.16109(14) -0.11461(12) 0.0125(4) Uani 1 1 d .
O5 O 0.40307(18) 0.65821(16) 0.35179(11) 0.0148(5) Uani 1 1 d .
O6 O 0.25880(17) 0.69057(15) 0.26172(11) 0.0130(5) Uani 1 1 d .
O12 O 1.04877(19) -0.65010(13) 0.00136(12) 0.0120(4) Uani 1 1 d .
O1 O 0.18724(17) 1.17220(16) 0.98318(11) 0.0150(5) Uani 1 1 d .
O10 O 0.69728(17) 0.09583(15) -0.21084(11) 0.0153(5) Uani 1 1 d .
O8 O 0.67878(17) 0.37388(16) -0.11300(11) 0.0141(5) Uani 1 1 d .
O14 O 0.53310(19) 0.28817(19) -0.24636(13) 0.0201(5) Uani 1 1 d .
O11 O 1.21085(18) -0.59417(16) 0.02022(12) 0.0174(5) Uani 1 1 d .
O4 O 0.43984(18) 0.82915(17) 0.52780(12) 0.0165(5) Uani 1 1 d .
O7 O 0.82081(18) 0.33845(17) -0.02165(12) 0.0158(5) Uani 1 1 d .
O2 O 0.03051(18) 1.17982(17) 0.89982(12) 0.0171(5) Uani 1 1 d .
O3 O 0.59586(18) 0.84561(17) 0.60927(12) 0.0182(5) Uani 1 1 d .
O17 O 0.32289(19) 1.21462(18) 1.12187(12) 0.0191(5) Uani 1 1 d .
O15 O 0.57818(19) 0.19025(17) -0.11271(13) 0.0217(5) Uani 1 1 d .
O18 O 0.16983(18) 1.35082(18) 1.15045(12) 0.0204(5) Uani 1 1 d .
N1 N 0.0833(2) 1.4182(2) 1.22335(15) 0.0213(6) Uani 1 1 d .
C15 C 0.3522(3) 0.6585(2) 0.28765(16) 0.0114(6) Uani 1 1 d .
O19 O -0.2114(2) 1.4382(2) 1.30096(15) 0.0385(7) Uani 1 1 d .
C10 C 0.3315(3) 0.9116(2) 0.61425(18) 0.0180(7) Uani 1 1 d .
H10 H 0.2926 0.8764 0.5734 0.022 Uiso 1 1 calc R
C16 C 0.4098(2) 0.6174(2) 0.23792(16) 0.0125(6) Uani 1 1 d .
C42 C 1.1134(2) -0.5802(2) -0.00281(16) 0.0131(6) Uani 1 1 d .
C17 C 0.3555(3) 0.5819(2) 0.17104(16) 0.0134(6) Uani 1 1 d .
H17 H 0.2802 0.5811 0.1568 0.016 Uiso 1 1 calc R
N4 N 0.4758(3) 0.2548(2) -0.04764(18) 0.0297(7) Uani 1 1 d .
C1 C 0.1273(3) 1.1599(2) 0.92162(17) 0.0139(7) Uani 1 1 d .
C29 C 0.7750(2) 0.0876(2) -0.15728(16) 0.0126(6) Uani 1 1 d .
C25 C 0.6821(2) 0.4307(2) 0.00104(16) 0.0128(6) Uani 1 1 d .
C2 C 0.1787(3) 1.1186(2) 0.86786(17) 0.0145(6) Uani 1 1 d .
C30 C 0.8346(2) -0.0088(2) -0.14052(17) 0.0147(6) Uani 1 1 d .
C26 C 0.7210(3) 0.4130(3) 0.07303(17) 0.0174(7) Uani 1 1 d .
H26 H 0.7822 0.3723 0.0901 0.021 Uiso 1 1 calc R
N5 N 0.4244(2) 0.3281(3) -0.35182(16) 0.0325(8) Uani 1 1 d .
C28 C 0.7316(2) 0.3772(2) -0.04863(16) 0.0127(6) Uani 1 1 d .
C38 C 0.9617(3) -0.4693(2) -0.06341(17) 0.0176(7) Uani 1 1 d .
H38 H 0.9163 -0.5259 -0.0692 0.021 Uiso 1 1 calc R
N3 N 0.3261(3) 0.9155(2) 0.10308(17) 0.0312(8) Uani 1 1 d .
C11 C 0.4413(3) 0.9163(2) 0.63045(16) 0.0137(7) Uani 1 1 d .
C3 C 0.1250(3) 1.1176(3) 0.79623(18) 0.0208(7) Uani 1 1 d .
H3 H 0.0535 1.1398 0.7809 0.025 Uiso 1 1 calc R
C6 C 0.3312(3) 1.0492(3) 0.84037(18) 0.0202(7) Uani 1 1 d .
H6 H 0.4019 1.0248 0.8559 0.024 Uiso 1 1 calc R
C21 C 0.5200(3) 0.6175(2) 0.25817(17) 0.0174(7) Uani 1 1 d .
H21 H 0.5574 0.6402 0.3040 0.021 Uiso 1 1 calc R
C14 C 0.4967(3) 0.8598(2) 0.58558(17) 0.0126(7) Uani 1 1 d .
C18 C 0.4114(2) 0.5478(2) 0.12512(16) 0.0141(6) Uani 1 1 d .
H18 H 0.3738 0.5226 0.0801 0.017 Uiso 1 1 calc R
C22 C 0.5810(2) 0.5135(2) 0.09559(16) 0.0149(6) Uani 1 1 d .
N6 N 0.6334(3) -0.1369(2) -0.05224(18) 0.0328(8) Uani 1 1 d .
C58 C 0.5194(3) 0.3109(3) -0.3080(2) 0.0269(8) Uani 1 1 d .
H58 H 0.5796 0.3166 -0.3254 0.032 Uiso 1 1 calc R
C31 C 0.8065(3) -0.0917(2) -0.18492(17) 0.0169(7) Uani 1 1 d .
H31 H 0.7530 -0.0857 -0.2285 0.020 Uiso 1 1 calc R
C8 C 0.3337(3) 1.0099(2) 0.71740(17) 0.0163(7) Uani 1 1 d .
C57 C 0.5038(3) 0.2446(3) -0.1064(2) 0.0237(8) Uani 1 1 d .
H57 H 0.4648 0.2809 -0.1466 0.028 Uiso 1 1 calc R
C19 C 0.5223(2) 0.5502(2) 0.14472(16) 0.0151(6) Uani 1 1 d .
C12 C 0.4973(3) 0.9716(2) 0.68865(17) 0.0171(7) Uani 1 1 d .
H12 H 0.5722 0.9770 0.6993 0.021 Uiso 1 1 calc R
C39 C 1.0695(2) -0.4804(2) -0.03101(16) 0.0137(6) Uani 1 1 d .
C37 C 0.9199(3) -0.3769(2) -0.08725(18) 0.0188(7) Uani 1 1 d .
H37 H 0.8462 -0.3708 -0.1100 0.023 Uiso 1 1 calc R
C9 C 0.2782(3) 0.9575(3) 0.65707(18) 0.0190(7) Uani 1 1 d .
H9 H 0.2031 0.9535 0.6453 0.023 Uiso 1 1 calc R
C35 C 0.9143(3) -0.0185(2) -0.07742(19) 0.0237(8) Uani 1 1 d .
H35 H 0.9339 0.0375 -0.0469 0.028 Uiso 1 1 calc R
C7 C 0.2827(3) 1.0834(2) 0.88960(18) 0.0187(7) Uani 1 1 d .
H7 H 0.3202 1.0831 0.9383 0.022 Uiso 1 1 calc R
C48 C 0.0870(3) 1.3722(3) 1.16540(18) 0.0232(8) Uani 1 1 d .
H48 H 0.0216 1.3539 1.1327 0.028 Uiso 1 1 calc R
C20 C 0.5761(3) 0.5850(2) 0.21233(17) 0.0181(7) Uani 1 1 d .
H20 H 0.6514 0.5863 0.2268 0.022 Uiso 1 1 calc R
C5 C 0.2789(3) 1.0496(2) 0.76819(17) 0.0169(7) Uani 1 1 d .
C36 C 0.9844(3) -0.2921(2) -0.07844(17) 0.0164(7) Uani 1 1 d .
C27 C 0.6718(3) 0.4538(2) 0.12047(17) 0.0172(7) Uani 1 1 d .
H27 H 0.6995 0.4414 0.1696 0.021 Uiso 1 1 calc R
C23 C 0.5451(3) 0.5338(2) 0.02360(17) 0.0174(7) Uani 1 1 d .
H23 H 0.4854 0.5763 0.0063 0.021 Uiso 1 1 calc R
C4 C 0.1748(3) 1.0846(3) 0.74720(18) 0.0203(7) Uani 1 1 d .
H4 H 0.1374 1.0858 0.6985 0.024 Uiso 1 1 calc R
C32 C 0.8563(3) -0.1825(2) -0.16538(17) 0.0184(7) Uani 1 1 d .
H32 H 0.8365 -0.2386 -0.1957 0.022 Uiso 1 1 calc R
C24 C 0.5950(3) 0.4930(2) -0.02313(17) 0.0167(7) Uani 1 1 d .
H24 H 0.5694 0.5077 -0.0720 0.020 Uiso 1 1 calc R
N2 N 0.4751(2) 1.2512(2) 1.20690(17) 0.0255(7) Uani 1 1 d .
C13 C 0.4441(3) 1.0189(2) 0.73122(17) 0.0184(7) Uani 1 1 d .
H13 H 0.4828 1.0580 0.7702 0.022 Uiso 1 1 calc R
C40 C 1.1343(3) -0.3968(2) -0.02202(18) 0.0189(7) Uani 1 1 d .
H40 H 1.2083 -0.4035 -0.0003 0.023 Uiso 1 1 calc R
C47 C 0.1797(3) 1.4445(3) 1.27697(19) 0.0265(8) Uani 1 1 d .
H47A H 0.1868 1.4024 1.3187 0.040 Uiso 1 1 calc GR
H47B H 0.1769 1.5150 1.2899 0.040 Uiso 1 1 calc GR
H47C H 0.2408 1.4337 1.2586 0.040 Uiso 1 1 calc GR
C41 C 1.0919(3) -0.3030(2) -0.04461(19) 0.0218(7) Uani 1 1 d .
H41 H 1.1369 -0.2460 -0.0368 0.026 Uiso 1 1 calc R
C59 C 0.3312(3) 0.3159(4) -0.3265(2) 0.0363(10) Uani 1 1 d .
H59A H 0.3265 0.2463 -0.3120 0.054 Uiso 1 1 calc GR
H59B H 0.2675 0.3330 -0.3643 0.054 Uiso 1 1 calc GR
H59C H 0.3368 0.3603 -0.2861 0.054 Uiso 1 1 calc GR
O16 O 0.4558(4) 0.9668(3) 0.0552(2) 0.0799(14) Uani 1 1 d .
C33 C 0.9352(3) -0.1930(2) -0.10188(18) 0.0170(7) Uani 1 1 d .
C34 C 0.9651(3) -0.1091(2) -0.0590(2) 0.0262(8) Uani 1 1 d .
H34 H 1.0212 -0.1143 -0.0166 0.031 Uiso 1 1 calc R
N023 N -0.1749(3) 1.2878(3) 1.35716(19) 0.0365(8) Uani 1 1 d .
C44 C -0.1914(3) 1.3871(3) 1.3542(2) 0.0327(9) Uani 1 1 d .
H44 H -0.1871 1.4204 1.3974 0.039 Uiso 1 1 calc R
C62 C 0.6302(4) -0.0296(3) -0.0539(2) 0.0399(10) Uani 1 1 d .
H62A H 0.5764 -0.0058 -0.0319 0.060 Uiso 1 1 calc GR
H62B H 0.6122 -0.0066 -0.1030 0.060 Uiso 1 1 calc GR
H62C H 0.6997 -0.0029 -0.0280 0.060 Uiso 1 1 calc GR
C55 C 0.5336(4) 0.2071(4) 0.0176(2) 0.0436(11) Uani 1 1 d .
H55A H 0.4920 0.1511 0.0277 0.065 Uiso 1 1 calc GR
H55B H 0.5466 0.2558 0.0562 0.065 Uiso 1 1 calc GR
H55C H 0.6016 0.1821 0.0131 0.065 Uiso 1 1 calc GR
C51 C 0.3821(3) 1.2749(3) 1.16226(18) 0.0189(7) Uani 1 1 d .
H51 H 0.3595 1.3426 1.1612 0.023 Uiso 1 1 calc R
C56 C 0.3848(4) 0.3158(3) -0.0454(3) 0.0494(13) Uani 1 1 d .
H56A H 0.3559 0.3488 -0.0911 0.074 Uiso 1 1 calc GR
H56B H 0.4070 0.3666 -0.0084 0.074 Uiso 1 1 calc GR
H56C H 0.3302 0.2731 -0.0353 0.074 Uiso 1 1 calc GR
C46 C -0.0154(3) 1.4330(3) 1.2423(2) 0.0333(9) Uani 1 1 d .
H46A H -0.0757 1.4167 1.2018 0.050 Uiso 1 1 calc GR
H46B H -0.0206 1.5030 1.2559 0.050 Uiso 1 1 calc GR
H46C H -0.0162 1.3892 1.2820 0.050 Uiso 1 1 calc GR
C49 C 0.5131(3) 1.1485(3) 1.2127(2) 0.0401(11) Uani 1 1 d .
H49A H 0.4578 1.1049 1.1838 0.060 Uiso 1 1 calc GR
H49B H 0.5304 1.1270 1.2620 0.060 Uiso 1 1 calc GR
H49C H 0.5766 1.1443 1.1961 0.060 Uiso 1 1 calc GR
C50 C 0.5396(3) 1.3262(3) 1.2521(2) 0.0331(9) Uani 1 1 d .
H50A H 0.6050 1.3365 1.2384 0.050 Uiso 1 1 calc GR
H50B H 0.5573 1.3037 1.3012 0.050 Uiso 1 1 calc GR
H50C H 0.5002 1.3893 1.2472 0.050 Uiso 1 1 calc GR
O13 O 0.6156(4) -0.2830(3) -0.1125(2) 0.0853(14) Uani 1 1 d .
C52 C 0.3736(5) 0.8201(4) 0.1249(3) 0.0619(15) Uani 1 1 d .
H52A H 0.3843 0.8119 0.1757 0.093 Uiso 1 1 calc GR
H52B H 0.4421 0.8161 0.1144 0.093 Uiso 1 1 calc GR
H52C H 0.3268 0.7670 0.0995 0.093 Uiso 1 1 calc GR
C43 C -0.1481(4) 1.2337(4) 1.4233(3) 0.0510(12) Uani 1 1 d .
H43A H -0.0752 1.2087 1.4336 0.077 Uiso 1 1 calc GR
H43B H -0.1968 1.1772 1.4199 0.077 Uiso 1 1 calc GR
H43C H -0.1541 1.2786 1.4613 0.077 Uiso 1 1 calc GR
C53 C 0.2286(4) 0.9398(4) 0.1195(3) 0.0554(13) Uani 1 1 d .
H53A H 0.1729 0.8930 0.0951 0.083 Uiso 1 1 calc GR
H53B H 0.2072 1.0083 0.1039 0.083 Uiso 1 1 calc GR
H53C H 0.2393 0.9348 0.1705 0.083 Uiso 1 1 calc GR
C54 C 0.3719(5) 0.9807(3) 0.0696(3) 0.0528(14) Uani 1 1 d .
H54 H 0.3367 1.0426 0.0557 0.063 Uiso 1 1 calc R
C60 C 0.4096(4) 0.3604(5) -0.4243(2) 0.0563(14) Uani 1 1 d .
H60A H 0.4789 0.3703 -0.4328 0.084 Uiso 1 1 calc GR
H60B H 0.3701 0.4236 -0.4323 0.084 Uiso 1 1 calc GR
H60C H 0.3699 0.3093 -0.4566 0.084 Uiso 1 1 calc GR
C61 C 0.6570(5) -0.1821(4) 0.0169(3) 0.0605(14) Uani 1 1 d .
H61A H 0.7274 -0.1605 0.0452 0.091 Uiso 1 1 calc GR
H61B H 0.6558 -0.2551 0.0123 0.091 Uiso 1 1 calc GR
H61C H 0.6037 -0.1612 0.0402 0.091 Uiso 1 1 calc GR
C63 C 0.6163(4) -0.1919(4) -0.1103(3) 0.0511(12) Uani 1 1 d .
H63 H 0.6036 -0.1573 -0.1539 0.061 Uiso 1 1 calc R
C45 C -0.1772(4) 1.2309(4) 1.2946(3) 0.0491(12) Uani 1 1 d .
H45A H -0.2000 1.2743 1.2530 0.074 Uiso 1 1 calc GR
H45B H -0.2269 1.1750 1.2900 0.074 Uiso 1 1 calc GR
H45C H -0.1061 1.2049 1.2982 0.074 Uiso 1 1 calc GR

loop_
_atom_site_aniso_label
_atom_site_aniso_U_11
_atom_site_aniso_U_22
_atom_site_aniso_U_33
_atom_site_aniso_U_23
_atom_site_aniso_U_13
_atom_site_aniso_U_12
Co2 0.0095(2) 0.0105(2) 0.0118(2) 0.00127(16) 0.00557(18) 0.00079(15)
Co1 0.00902(16) 0.00811(16) 0.00788(18) -0.00061(16) 0.00479(13) -0.00069(16)
Co3 0.0099(2) 0.0107(2) 0.0103(2) 0.00016(17) 0.00460(18) 0.00105(17)
O9 0.0120(11) 0.0083(10) 0.0163(11) -0.0002(9) 0.0025(9) -0.0008(9)
O5 0.0198(13) 0.0154(11) 0.0101(11) -0.0017(9) 0.0056(10) 0.0041(9)
O6 0.0143(12) 0.0139(11) 0.0129(11) -0.0015(9) 0.0072(9) 0.0005(9)
O12 0.0148(11) 0.0086(9) 0.0125(10) 0.0000(10) 0.0037(8) -0.0006(10)
O1 0.0170(12) 0.0166(11) 0.0138(11) -0.0020(9) 0.0082(10) 0.0022(9)
O10 0.0155(12) 0.0127(10) 0.0166(11) -0.0007(8) 0.0027(10) 0.0009(9)
O8 0.0193(12) 0.0131(11) 0.0125(11) 0.0007(8) 0.0085(9) 0.0037(9)
O14 0.0163(13) 0.0258(13) 0.0188(13) 0.0040(10) 0.0058(10) 0.0040(10)
O11 0.0139(12) 0.0128(11) 0.0260(13) 0.0015(9) 0.0063(10) 0.0017(9)
O4 0.0173(12) 0.0186(12) 0.0136(12) -0.0074(9) 0.0043(10) 0.0023(9)
O7 0.0144(12) 0.0194(11) 0.0155(12) -0.0041(9) 0.0075(10) 0.0042(9)
O2 0.0133(12) 0.0223(12) 0.0175(12) -0.0055(9) 0.0076(10) 0.0028(9)
O3 0.0126(12) 0.0259(13) 0.0168(12) -0.0078(10) 0.0053(10) 0.0015(9)
O17 0.0161(12) 0.0210(12) 0.0186(12) 0.0002(10) 0.0021(10) 0.0023(10)
O15 0.0202(12) 0.0215(12) 0.0291(14) 0.0041(10) 0.0163(11) -0.0006(10)
O18 0.0175(12) 0.0281(13) 0.0167(12) -0.0073(10) 0.0067(10) 0.0027(10)
N1 0.0225(16) 0.0247(15) 0.0179(15) -0.0031(12) 0.0074(12) 0.0047(12)
C15 0.0155(17) 0.0064(13) 0.0148(16) -0.0013(11) 0.0082(13) -0.0020(12)
O19 0.0295(16) 0.0514(18) 0.0340(16) 0.0005(14) 0.0080(13) 0.0077(14)
C10 0.0174(18) 0.0218(17) 0.0155(17) -0.0065(14) 0.0057(14) -0.0007(14)
C16 0.0162(16) 0.0110(14) 0.0123(15) -0.0003(12) 0.0071(13) 0.0015(12)
C42 0.0174(17) 0.0112(14) 0.0118(15) -0.0019(11) 0.0061(13) 0.0010(12)
C17 0.0114(15) 0.0155(15) 0.0140(16) -0.0003(12) 0.0048(13) 0.0016(12)
N4 0.0312(17) 0.0268(17) 0.0412(19) -0.0117(14) 0.0271(15) -0.0111(13)
C1 0.0171(17) 0.0109(14) 0.0177(17) -0.0020(12) 0.0114(14) -0.0003(12)
C29 0.0111(15) 0.0128(15) 0.0159(16) 0.0020(12) 0.0072(13) -0.0016(12)
C25 0.0130(15) 0.0128(14) 0.0156(16) -0.0036(12) 0.0086(13) -0.0013(12)
C2 0.0152(16) 0.0141(15) 0.0167(16) -0.0036(13) 0.0084(13) 0.0000(12)
C30 0.0149(16) 0.0107(15) 0.0192(16) 0.0029(12) 0.0062(13) 0.0004(12)
C26 0.0130(17) 0.0242(17) 0.0163(16) -0.0013(14) 0.0065(14) 0.0057(13)
N5 0.0219(17) 0.053(2) 0.0215(16) 0.0067(15) 0.0049(13) 0.0055(15)
C28 0.0154(16) 0.0109(14) 0.0152(16) -0.0005(12) 0.0098(14) -0.0013(12)
C38 0.0189(17) 0.0122(15) 0.0207(18) -0.0001(13) 0.0040(14) -0.0015(12)
N3 0.044(2) 0.0236(16) 0.0277(18) 0.0078(14) 0.0133(16) 0.0078(14)
C11 0.0162(17) 0.0155(15) 0.0116(15) -0.0042(12) 0.0077(13) -0.0011(12)
C3 0.0170(18) 0.0256(18) 0.0210(18) -0.0036(14) 0.0073(15) 0.0059(14)
C6 0.0160(17) 0.0248(18) 0.0207(18) -0.0073(14) 0.0069(14) 0.0033(14)
C21 0.0162(17) 0.0211(17) 0.0150(17) -0.0056(13) 0.0047(13) 0.0001(13)
C14 0.0177(17) 0.0090(14) 0.0130(16) 0.0001(12) 0.0076(14) -0.0008(12)
C18 0.0162(16) 0.0150(15) 0.0117(15) -0.0050(12) 0.0049(13) 0.0016(12)
C22 0.0134(16) 0.0191(16) 0.0145(16) -0.0052(13) 0.0079(13) -0.0002(13)
N6 0.0351(19) 0.0282(17) 0.0366(19) 0.0037(15) 0.0126(16) 0.0020(14)
C58 0.0212(19) 0.036(2) 0.025(2) -0.0002(16) 0.0101(16) 0.0005(16)
C31 0.0177(17) 0.0161(15) 0.0168(16) 0.0004(13) 0.0047(13) 0.0018(13)
C8 0.0163(17) 0.0187(16) 0.0164(16) -0.0045(13) 0.0087(13) 0.0019(13)
C57 0.0230(18) 0.0234(18) 0.0298(19) -0.0013(15) 0.0161(16) -0.0033(15)
C19 0.0175(17) 0.0164(15) 0.0139(15) -0.0021(12) 0.0084(13) 0.0030(13)
C12 0.0136(16) 0.0220(17) 0.0170(17) -0.0074(13) 0.0064(13) -0.0019(13)
C39 0.0166(16) 0.0114(14) 0.0144(16) 0.0011(12) 0.0065(13) 0.0008(12)
C37 0.0191(17) 0.0135(15) 0.0218(17) -0.0024(13) 0.0024(14) 0.0015(13)
C9 0.0127(16) 0.0270(18) 0.0186(17) -0.0059(14) 0.0064(14) 0.0001(14)
C35 0.0244(19) 0.0113(15) 0.029(2) -0.0005(13) -0.0029(16) 0.0007(14)
C7 0.0177(18) 0.0227(17) 0.0164(17) -0.0072(13) 0.0060(14) 0.0006(13)
C48 0.0216(18) 0.0307(19) 0.0175(17) -0.0057(14) 0.0054(14) 0.0022(15)
C20 0.0122(16) 0.0261(18) 0.0165(17) -0.0064(14) 0.0047(13) 0.0001(13)
C5 0.0152(16) 0.0190(16) 0.0191(17) -0.0057(13) 0.0089(14) -0.0003(13)
C36 0.0200(17) 0.0108(15) 0.0181(17) 0.0002(12) 0.0048(13) 0.0019(13)
C27 0.0167(17) 0.0247(17) 0.0108(15) -0.0019(13) 0.0051(13) 0.0040(14)
C23 0.0183(17) 0.0165(16) 0.0194(17) 0.0005(12) 0.0085(14) 0.0066(13)
C4 0.0203(18) 0.0264(18) 0.0157(17) -0.0043(14) 0.0077(14) 0.0038(14)
C32 0.0221(18) 0.0142(15) 0.0196(17) -0.0036(13) 0.0068(14) -0.0002(13)
C24 0.0212(17) 0.0184(16) 0.0123(16) 0.0013(13) 0.0077(13) 0.0039(13)
N2 0.0165(15) 0.0352(18) 0.0231(16) 0.0027(13) 0.0025(13) 0.0009(13)
C13 0.0163(16) 0.0246(17) 0.0156(16) -0.0092(13) 0.0064(13) -0.0015(13)
C40 0.0161(17) 0.0158(16) 0.0243(18) 0.0030(13) 0.0049(14) 0.0018(13)
C47 0.031(2) 0.0274(19) 0.0215(19) -0.0082(15) 0.0080(16) -0.0050(16)
C41 0.0172(17) 0.0134(16) 0.032(2) 0.0022(14) 0.0022(15) -0.0017(13)
C59 0.020(2) 0.057(3) 0.031(2) 0.007(2) 0.0045(17) 0.0002(19)
O16 0.112(4) 0.056(2) 0.106(3) 0.005(2) 0.087(3) -0.004(2)
C33 0.0183(17) 0.0106(15) 0.0230(17) 0.0042(13) 0.0074(14) 0.0022(12)
C34 0.0262(19) 0.0129(16) 0.029(2) -0.0010(14) -0.0092(16) 0.0021(14)
N023 0.0277(19) 0.041(2) 0.041(2) -0.0039(16) 0.0088(16) 0.0021(15)
C44 0.021(2) 0.047(3) 0.030(2) -0.0038(19) 0.0062(16) 0.0004(17)
C62 0.041(3) 0.031(2) 0.053(3) 0.000(2) 0.021(2) 0.0000(19)
C55 0.060(3) 0.050(3) 0.028(2) -0.0054(19) 0.023(2) -0.022(2)
C51 0.0174(17) 0.0192(17) 0.0208(18) 0.0048(14) 0.0067(14) 0.0002(14)
C56 0.039(3) 0.042(3) 0.086(4) -0.026(2) 0.049(3) -0.014(2)
C46 0.028(2) 0.047(2) 0.028(2) -0.0054(18) 0.0131(18) 0.0098(18)
C49 0.028(2) 0.045(3) 0.039(2) 0.000(2) -0.0042(19) 0.0160(19)
C50 0.023(2) 0.048(3) 0.024(2) 0.0013(18) -0.0001(16) -0.0113(18)
O13 0.130(4) 0.044(2) 0.102(3) -0.029(2) 0.066(3) -0.027(2)
C52 0.075(4) 0.035(3) 0.076(4) 0.025(3) 0.022(3) 0.012(2)
C43 0.045(3) 0.052(3) 0.060(3) 0.014(2) 0.021(2) 0.008(2)
C53 0.054(3) 0.073(4) 0.045(3) -0.004(3) 0.023(3) 0.011(3)
C54 0.101(4) 0.026(2) 0.048(3) 0.011(2) 0.047(3) 0.017(2)
C60 0.040(3) 0.101(4) 0.028(2) 0.020(3) 0.010(2) 0.008(3)
C61 0.080(4) 0.045(3) 0.050(3) 0.012(2) 0.009(3) 0.005(3)
C63 0.057(3) 0.047(3) 0.060(3) -0.012(2) 0.033(3) -0.014(2)
C45 0.040(3) 0.049(3) 0.056(3) -0.016(2) 0.009(2) 0.007(2)

loop_
_atom_type_symbol
_atom_type_description
_atom_type_scat_dispersion_real
_atom_type_scat_dispersion_imag
_atom_type_scat_source
C C 0.0033 0.0016 'International Tables Vol C Tables 4.2.6.8 and 6.1.1.4'
H H 0.0000 0.0000 'International Tables Vol C Tables 4.2.6.8 and 6.1.1.4'
Co Co 0.3494 0.9721 'International Tables Vol C Tables 4.2.6.8 and 6.1.1.4'
N N 0.0061 0.0033 'International Tables Vol C Tables 4.2.6.8 and 6.1.1.4'
O O 0.0106 0.0060 'International Tables Vol C Tables 4.2.6.8 and 6.1.1.4'

loop_
_geom_angle_atom_site_label_1
_geom_angle_atom_site_label_2
_geom_angle_atom_site_label_3
_geom_angle
_geom_angle_site_symmetry_1
_geom_angle_site_symmetry_3
O9 Co2 O10 60.67(8) . .
O9 Co2 O15 88.34(9) . .
O9 Co2 C29 30.65(9) . .
O6 Co2 O9 95.19(9) 2_564 .
O6 Co2 O10 91.17(8) 2_564 .
O6 Co2 O14 90.92(9) 2_564 .
O6 Co2 O15 176.42(9) 2_564 .
O6 Co2 C29 93.89(9) 2_564 .
O10 Co2 C29 30.03(9) . .
O8 Co2 O9 103.47(9) . .
O8 Co2 O6 96.51(8) . 2_564
O8 Co2 O10 163.06(8) . .
O8 Co2 O14 94.05(9) . .
O8 Co2 O15 83.20(9) . .
O8 Co2 C29 133.83(9) . .
O14 Co2 O9 160.62(9) . .
O14 Co2 O10 100.91(9) . .
O14 Co2 O15 85.54(9) . .
O14 Co2 C29 130.67(10) . .
O15 Co2 O10 90.05(8) . .
O15 Co2 C29 88.84(9) . .
O9 Co1 O12 176.61(10) 2_465 2_455
O5 Co1 O9 89.60(9) . 2_465
O5 Co1 O12 93.39(9) . 2_455
O5 Co1 O7 93.72(9) . 2_465
O5 Co1 O2 83.92(9) . 2_574
O4 Co1 O9 88.51(9) . 2_465
O4 Co1 O5 177.36(11) . .
O4 Co1 O12 88.45(9) . 2_455
O4 Co1 O7 84.46(9) . 2_465
O4 Co1 O2 97.94(10) . 2_574
O7 Co1 O9 90.47(9) 2_465 2_465
O7 Co1 O12 87.75(9) 2_465 2_455
O2 Co1 O9 90.63(9) 2_574 2_465
O2 Co1 O12 91.28(9) 2_574 2_455
O2 Co1 O7 177.39(10) 2_574 2_465
O12 Co3 O11 59.43(8) 1_476 1_476
O1 Co3 O12 95.44(9) . 1_476
O1 Co3 O11 95.95(9) . 1_476
O1 Co3 O3 97.68(9) . 2_475
O1 Co3 O17 88.91(9) . .
O1 Co3 O18 174.56(9) . .
O3 Co3 O12 105.39(9) 2_475 1_476
O3 Co3 O11 160.58(9) 2_475 1_476
O3 Co3 O17 94.65(9) 2_475 .
O3 Co3 O18 86.05(10) 2_475 .
O17 Co3 O12 158.68(9) . 1_476
O17 Co3 O11 99.39(9) . 1_476
O17 Co3 O18 86.83(9) . .
O18 Co3 O12 87.35(9) . 1_476
O18 Co3 O11 81.43(9) . 1_476
Co2 O9 Co1 109.10(9) . 2_564
C29 O9 Co2 92.22(19) . .
C29 O9 Co1 145.3(2) . 2_564
C15 O5 Co1 140.4(2) . .
C15 O6 Co2 120.81(19) . 2_465
Co3 O12 Co1 108.77(8) 1_634 2_554
C42 O12 Co1 143.5(2) . 2_554
C42 O12 Co3 93.02(19) . 1_634
C1 O1 Co3 131.4(2) . .
C29 O10 Co2 87.73(17) . .
C28 O8 Co2 122.58(19) . .
C58 O14 Co2 127.0(2) . .
C42 O11 Co3 87.03(18) . 1_634
C14 O4 Co1 148.5(2) . .
C28 O7 Co1 134.8(2) . 2_564
C1 O2 Co1 134.6(2) . 2_475
C14 O3 Co3 120.9(2) . 2_574
C51 O17 Co3 120.3(2) . .
C57 O15 Co2 116.6(2) . .
C48 O18 Co3 122.3(2) . .
C48 N1 C47 120.8(3) . .
C48 N1 C46 122.6(3) . .
C47 N1 C46 116.0(3) . .
O5 C15 O6 126.3(3) . .
O5 C15 C16 115.8(3) . .
O6 C15 C16 117.9(3) . .
C11 C10 H10 119.7 . .
C9 C10 H10 119.7 . .
C9 C10 C11 120.7(3) . .
C17 C16 C15 121.7(3) . .
C21 C16 C15 119.1(3) . .
C21 C16 C17 119.2(3) . .
O12 C42 C39 118.7(3) . .
O11 C42 O12 119.9(3) . .
O11 C42 C39 121.2(3) . .
C16 C17 H17 119.9 . .
C18 C17 C16 120.3(3) . .
C18 C17 H17 119.9 . .
C57 N4 C55 122.1(3) . .
C57 N4 C56 121.2(4) . .
C55 N4 C56 116.7(4) . .
O1 C1 C2 116.4(3) . .
O2 C1 O1 127.2(3) . .
O2 C1 C2 116.5(3) . .
O9 C29 Co2 57.14(15) . .
O9 C29 C30 119.5(3) . .
O10 C29 Co2 62.24(15) . .
O10 C29 O9 119.4(3) . .
O10 C29 C30 121.0(3) . .
C30 C29 Co2 175.1(2) . .
C26 C25 C28 119.0(3) . .
C24 C25 C26 119.1(3) . .
C24 C25 C28 121.8(3) . .
C3 C2 C1 121.2(3) . .
C3 C2 C7 118.9(3) . .
C7 C2 C1 119.9(3) . .
C31 C30 C29 120.9(3) . .
C35 C30 C29 119.6(3) . .
C35 C30 C31 119.3(3) . .
C25 C26 H26 119.5 . .
C27 C26 C25 121.0(3) . .
C27 C26 H26 119.5 . .
C58 N5 C59 119.0(3) . .
C58 N5 C60 122.4(3) . .
C60 N5 C59 118.5(3) . .
O8 C28 C25 117.2(3) . .
O7 C28 O8 126.5(3) . .
O7 C28 C25 116.3(3) . .
C39 C38 H38 119.7 . .
C37 C38 H38 119.7 . .
C37 C38 C39 120.7(3) . .
C52 N3 C53 118.2(4) . .
C54 N3 C52 120.8(4) . .
C54 N3 C53 121.1(4) . .
C10 C11 C14 119.1(3) . .
C10 C11 C12 119.3(3) . .
C12 C11 C14 121.6(3) . .
C2 C3 H3 119.7 . .
C4 C3 C2 120.7(3) . .
C4 C3 H3 119.7 . .
C7 C6 H6 119.2 . .
C7 C6 C5 121.6(3) . .
C5 C6 H6 119.2 . .
C16 C21 H21 119.6 . .
C20 C21 C16 120.9(3) . .
C20 C21 H21 119.6 . .
O4 C14 O3 125.4(3) . .
O4 C14 C11 116.2(3) . .
O3 C14 C11 118.4(3) . .
C17 C18 H18 119.7 . .
C17 C18 C19 120.7(3) . .
C19 C18 H18 119.7 . .
C27 C22 C19 120.4(3) . .
C23 C22 C19 120.9(3) . .
C23 C22 C27 118.6(3) . .
C62 N6 C61 115.9(4) . .
C63 N6 C62 122.5(4) . .
C63 N6 C61 121.7(4) . .
O14 C58 N5 123.0(3) . .
O14 C58 H58 118.5 . .
N5 C58 H58 118.5 . .
C30 C31 H31 120.0 . .
C32 C31 C30 119.9(3) . .
C32 C31 H31 120.0 . .
C9 C8 C5 121.2(3) . .
C9 C8 C13 118.2(3) . .
C13 C8 C5 120.5(3) . .
O15 C57 N4 124.5(4) . .
O15 C57 H57 117.7 . .
N4 C57 H57 117.7 . .
C18 C19 C22 120.3(3) . .
C18 C19 C20 118.6(3) . .
C20 C19 C22 121.0(3) . .
C11 C12 H12 119.9 . .
C13 C12 C11 120.3(3) . .
C13 C12 H12 119.9 . .
C38 C39 C42 120.3(3) . .
C40 C39 C42 120.7(3) . .
C40 C39 C38 119.0(3) . .
C38 C37 H37 119.5 . .
C38 C37 C36 120.9(3) . .
C36 C37 H37 119.5 . .
C10 C9 C8 120.7(3) . .
C10 C9 H9 119.7 . .
C8 C9 H9 119.7 . .
C30 C35 H35 119.8 . .
C34 C35 C30 120.3(3) . .
C34 C35 H35 119.8 . .
C2 C7 H7 120.0 . .
C6 C7 C2 120.0(3) . .
C6 C7 H7 120.0 . .
O18 C48 N1 124.5(3) . .
O18 C48 H48 117.8 . .
N1 C48 H48 117.8 . .
C21 C20 C19 120.4(3) . .
C21 C20 H20 119.8 . .
C19 C20 H20 119.8 . .
C6 C5 C8 119.6(3) . .
C4 C5 C6 117.8(3) . .
C4 C5 C8 122.6(3) . .
C37 C36 C33 119.1(3) . .
C41 C36 C37 118.3(3) . .
C41 C36 C33 122.5(3) . .
C26 C27 C22 119.8(3) . .
C26 C27 H27 120.1 . .
C22 C27 H27 120.1 . .
C22 C23 H23 119.5 . .
C24 C23 C22 121.0(3) . .
C24 C23 H23 119.5 . .
C3 C4 C5 121.0(3) . .
C3 C4 H4 119.5 . .
C5 C4 H4 119.5 . .
C31 C32 H32 119.5 . .
C31 C32 C33 121.0(3) . .
C33 C32 H32 119.5 . .
C25 C24 H24 119.8 . .
C23 C24 C25 120.4(3) . .
C23 C24 H24 119.8 . .
C51 N2 C49 120.6(3) . .
C51 N2 C50 120.9(3) . .
C50 N2 C49 118.5(3) . .
C8 C13 H13 119.6 . .
C12 C13 C8 120.7(3) . .
C12 C13 H13 119.6 . .
C39 C40 H40 119.8 . .
C39 C40 C41 120.5(3) . .
C41 C40 H40 119.8 . .
N1 C47 H47A 109.5 . .
N1 C47 H47B 109.5 . .
N1 C47 H47C 109.5 . .
H47A C47 H47B 109.5 . .
H47A C47 H47C 109.5 . .
H47B C47 H47C 109.5 . .
C36 C41 C40 120.6(3) . .
C36 C41 H41 119.7 . .
C40 C41 H41 119.7 . .
N5 C59 H59A 109.5 . .
N5 C59 H59B 109.5 . .
N5 C59 H59C 109.5 . .
H59A C59 H59B 109.5 . .
H59A C59 H59C 109.5 . .
H59B C59 H59C 109.5 . .
C32 C33 C36 121.3(3) . .
C32 C33 C34 118.6(3) . .
C34 C33 C36 120.1(3) . .
C35 C34 C33 120.8(3) . .
C35 C34 H34 119.6 . .
C33 C34 H34 119.6 . .
C44 N023 C43 121.9(4) . .
C44 N023 C45 121.2(4) . .
C45 N023 C43 116.8(4) . .
O19 C44 N023 125.7(4) . .
O19 C44 H44 117.1 . .
N023 C44 H44 117.1 . .
N6 C62 H62A 109.5 . .
N6 C62 H62B 109.5 . .
N6 C62 H62C 109.5 . .
H62A C62 H62B 109.5 . .
H62A C62 H62C 109.5 . .
H62B C62 H62C 109.5 . .
N4 C55 H55A 109.5 . .
N4 C55 H55B 109.5 . .
N4 C55 H55C 109.5 . .
H55A C55 H55B 109.5 . .
H55A C55 H55C 109.5 . .
H55B C55 H55C 109.5 . .
O17 C51 N2 124.4(3) . .
O17 C51 H51 117.8 . .
N2 C51 H51 117.8 . .
N4 C56 H56A 109.5 . .
N4 C56 H56B 109.5 . .
N4 C56 H56C 109.5 . .
H56A C56 H56B 109.5 . .
H56A C56 H56C 109.5 . .
H56B C56 H56C 109.5 . .
N1 C46 H46A 109.5 . .
N1 C46 H46B 109.5 . .
N1 C46 H46C 109.5 . .
H46A C46 H46B 109.5 . .
H46A C46 H46C 109.5 . .
H46B C46 H46C 109.5 . .
N2 C49 H49A 109.5 . .
N2 C49 H49B 109.5 . .
N2 C49 H49C 109.5 . .
H49A C49 H49B 109.5 . .
H49A C49 H49C 109.5 . .
H49B C49 H49C 109.5 . .
N2 C50 H50A 109.5 . .
N2 C50 H50B 109.5 . .
N2 C50 H50C 109.5 . .
H50A C50 H50B 109.5 . .
H50A C50 H50C 109.5 . .
H50B C50 H50C 109.5 . .
N3 C52 H52A 109.5 . .
N3 C52 H52B 109.5 . .
N3 C52 H52C 109.5 . .
H52A C52 H52B 109.5 . .
H52A C52 H52C 109.5 . .
H52B C52 H52C 109.5 . .
N023 C43 H43A 109.5 . .
N023 C43 H43B 109.5 . .
N023 C43 H43C 109.5 . .
H43A C43 H43B 109.5 . .
H43A C43 H43C 109.5 . .
H43B C43 H43C 109.5 . .
N3 C53 H53A 109.5 . .
N3 C53 H53B 109.5 . .
N3 C53 H53C 109.5 . .
H53A C53 H53B 109.5 . .
H53A C53 H53C 109.5 . .
H53B C53 H53C 109.5 . .
N3 C54 H54 117.5 . .
O16 C54 N3 125.1(4) . .
O16 C54 H54 117.5 . .
N5 C60 H60A 109.5 . .
N5 C60 H60B 109.5 . .
N5 C60 H60C 109.5 . .
H60A C60 H60B 109.5 . .
H60A C60 H60C 109.5 . .
H60B C60 H60C 109.5 . .
N6 C61 H61A 109.5 . .
N6 C61 H61B 109.5 . .
N6 C61 H61C 109.5 . .
H61A C61 H61B 109.5 . .
H61A C61 H61C 109.5 . .
H61B C61 H61C 109.5 . .
N6 C63 H63 117.2 . .
O13 C63 N6 125.5(5) . .
O13 C63 H63 117.2 . .
N023 C45 H45A 109.5 . .
N023 C45 H45B 109.5 . .
N023 C45 H45C 109.5 . .
H45A C45 H45B 109.5 . .
H45A C45 H45C 109.5 . .
H45B C45 H45C 109.5 . .

loop_
_geom_bond_atom_site_label_1
_geom_bond_atom_site_label_2
_geom_bond_distance
_geom_bond_site_symmetry_2
Co2 O9 2.103(2) .
Co2 O6 2.059(2) 2_564
Co2 O10 2.215(2) .
Co2 O8 2.056(2) .
Co2 O14 2.064(2) .
Co2 O15 2.140(2) .
Co2 C29 2.502(3) .
Co1 O9 2.118(2) 2_465
Co1 O5 2.040(2) .
Co1 O12 2.135(2) 2_455
Co1 O4 2.034(2) .
Co1 O7 2.056(2) 2_465
Co1 O2 2.054(2) 2_574
Co3 O12 2.127(2) 1_476
Co3 O1 2.024(2) .
Co3 O11 2.278(2) 1_476
Co3 O3 2.043(2) 2_475
Co3 O17 2.080(2) .
Co3 O18 2.114(2) .
O9 Co1 2.118(2) 2_564
O9 C29 1.276(4) .
O5 C15 1.256(4) .
O6 Co2 2.059(2) 2_465
O6 C15 1.264(4) .
O12 Co1 2.135(2) 2_554
O12 Co3 2.127(2) 1_634
O12 C42 1.280(4) .
O1 C1 1.260(4) .
O10 C29 1.253(4) .
O8 C28 1.267(4) .
O14 C58 1.219(4) .
O11 Co3 2.278(2) 1_634
O11 C42 1.247(4) .
O4 C14 1.245(4) .
O7 Co1 2.056(2) 2_564
O7 C28 1.255(4) .
O2 Co1 2.054(2) 2_475
O2 C1 1.252(4) .
O3 Co3 2.043(2) 2_574
O3 C14 1.269(4) .
O17 C51 1.242(4) .
O15 C57 1.251(4) .
O18 C48 1.239(4) .
N1 C48 1.313(4) .
N1 C47 1.449(5) .
N1 C46 1.460(5) .
C15 C16 1.502(4) .
O19 C44 1.219(5) .
C10 H10 0.9500 .
C10 C11 1.389(5) .
C10 C9 1.384(5) .
C16 C17 1.397(4) .
C16 C21 1.390(5) .
C42 C39 1.497(4) .
C17 H17 0.9500 .
C17 C18 1.394(4) .
N4 C57 1.318(5) .
N4 C55 1.448(6) .
N4 C56 1.458(5) .
C1 C2 1.513(4) .
C29 C30 1.495(4) .
C25 C26 1.390(5) .
C25 C28 1.501(4) .
C25 C24 1.387(4) .
C2 C3 1.393(5) .
C2 C7 1.394(5) .
C30 C31 1.397(4) .
C30 C35 1.391(5) .
C26 H26 0.9500 .
C26 C27 1.390(4) .
N5 C58 1.324(5) .
N5 C59 1.457(5) .
N5 C60 1.456(5) .
C38 H38 0.9500 .
C38 C39 1.388(4) .
C38 C37 1.379(5) .
N3 C52 1.431(5) .
N3 C53 1.445(6) .
N3 C54 1.334(5) .
C11 C14 1.499(4) .
C11 C12 1.391(4) .
C3 H3 0.9500 .
C3 C4 1.383(5) .
C6 H6 0.9500 .
C6 C7 1.382(4) .
C6 C5 1.399(5) .
C21 H21 0.9500 .
C21 C20 1.388(5) .
C18 H18 0.9500 .
C18 C19 1.399(4) .
C22 C19 1.483(4) .
C22 C27 1.404(5) .
C22 C23 1.394(5) .
N6 C62 1.434(5) .
N6 C61 1.446(6) .
N6 C63 1.328(6) .
C58 H58 0.9500 .
C31 H31 0.9500 .
C31 C32 1.380(4) .
C8 C9 1.398(5) .
C8 C5 1.488(4) .
C8 C13 1.404(4) .
C57 H57 0.9500 .
C19 C20 1.404(5) .
C12 H12 0.9500 .
C12 C13 1.387(4) .
C39 C40 1.385(4) .
C37 H37 0.9500 .
C37 C36 1.396(5) .
C9 H9 0.9500 .
C35 H35 0.9500 .
C35 C34 1.380(5) .
C7 H7 0.9500 .
C48 H48 0.9500 .
C20 H20 0.9500 .
C5 C4 1.394(5) .
C36 C41 1.391(5) .
C36 C33 1.488(4) .
C27 H27 0.9500 .
C23 H23 0.9500 .
C23 C24 1.386(4) .
C4 H4 0.9500 .
C32 H32 0.9500 .
C32 C33 1.392(5) .
C24 H24 0.9500 .
N2 C51 1.329(5) .
N2 C49 1.453(5) .
N2 C50 1.448(5) .
C13 H13 0.9500 .
C40 H40 0.9500 .
C40 C41 1.393(5) .
C47 H47A 0.9800 .
C47 H47B 0.9800 .
C47 H47C 0.9800 .
C41 H41 0.9500 .
C59 H59A 0.9800 .
C59 H59B 0.9800 .
C59 H59C 0.9800 .
O16 C54 1.228(6) .
C33 C34 1.394(5) .
C34 H34 0.9500 .
N023 C44 1.342(5) .
N023 C43 1.448(6) .
N023 C45 1.444(6) .
C44 H44 0.9500 .
C62 H62A 0.9800 .
C62 H62B 0.9800 .
C62 H62C 0.9800 .
C55 H55A 0.9800 .
C55 H55B 0.9800 .
C55 H55C 0.9800 .
C51 H51 0.9500 .
C56 H56A 0.9800 .
C56 H56B 0.9800 .
C56 H56C 0.9800 .
C46 H46A 0.9800 .
C46 H46B 0.9800 .
C46 H46C 0.9800 .
C49 H49A 0.9800 .
C49 H49B 0.9800 .
C49 H49C 0.9800 .
C50 H50A 0.9800 .
C50 H50B 0.9800 .
C50 H50C 0.9800 .
O13 C63 1.217(6) .
C52 H52A 0.9800 .
C52 H52B 0.9800 .
C52 H52C 0.9800 .
C43 H43A 0.9800 .
C43 H43B 0.9800 .
C43 H43C 0.9800 .
C53 H53A 0.9800 .
C53 H53B 0.9800 .
C53 H53C 0.9800 .
C54 H54 0.9500 .
C60 H60A 0.9800 .
C60 H60B 0.9800 .
C60 H60C 0.9800 .
C61 H61A 0.9800 .
C61 H61B 0.9800 .
C61 H61C 0.9800 .
C63 H63 0.9500 .
C45 H45A 0.9800 .
C45 H45B 0.9800 .
C45 H45C 0.9800 .

loop_
_geom_torsion_atom_site_label_1
_geom_torsion_atom_site_label_2
_geom_torsion_atom_site_label_3
_geom_torsion_atom_site_label_4
_geom_torsion
_geom_torsion_site_symmetry_1
Co2 O9 C29 O10 0.8(3) .
Co2 O9 C29 C30 -175.8(2) .
Co2 O6 C15 O5 0.7(4) 2_465
Co2 O6 C15 C16 -178.76(19) 2_465
Co2 O10 C29 O9 -0.8(3) .
Co2 O10 C29 C30 175.8(3) .
Co2 O8 C28 O7 37.6(4) .
Co2 O8 C28 C25 -141.0(2) .
Co2 O14 C58 N5 174.9(3) .
Co2 O15 C57 N4 -140.2(3) .
Co1 O9 C29 Co2 -129.1(3) 2_564
Co1 O9 C29 O10 -128.3(3) 2_564
Co1 O9 C29 C30 55.1(5) 2_564
Co1 O5 C15 O6 -37.3(5) .
Co1 O5 C15 C16 142.2(3) .
Co1 O12 C42 O11 -120.0(3) 2_554
Co1 O12 C42 C39 64.1(4) 2_554
Co1 O4 C14 O3 8.5(6) .
Co1 O4 C14 C11 -170.4(3) .
Co1 O7 C28 O8 0.4(5) 2_564
Co1 O7 C28 C25 179.0(2) 2_564
Co1 O2 C1 O1 10.7(5) 2_475
Co1 O2 C1 C2 -168.0(2) 2_475
Co3 O12 C42 O11 7.8(3) 1_634
Co3 O12 C42 C39 -168.0(2) 1_634
Co3 O1 C1 O2 -18.5(5) .
Co3 O1 C1 C2 160.2(2) .
Co3 O11 C42 O12 -7.3(3) 1_634
Co3 O11 C42 C39 168.4(3) 1_634
Co3 O3 C14 O4 -13.9(4) 2_574
Co3 O3 C14 C11 164.9(2) 2_574
Co3 O17 C51 N2 172.1(3) .
Co3 O18 C48 N1 170.5(3) .
O9 C29 C30 C31 177.8(3) .
O9 C29 C30 C35 2.4(4) .
O5 C15 C16 C17 158.1(3) .
O5 C15 C16 C21 -24.0(4) .
O6 C15 C16 C17 -22.4(4) .
O6 C15 C16 C21 155.5(3) .
O12 C42 C39 C38 -11.3(4) .
O12 C42 C39 C40 165.3(3) .
O1 C1 C2 C3 -169.1(3) .
O1 C1 C2 C7 8.8(4) .
O10 C29 C30 C31 1.3(4) .
O10 C29 C30 C35 -174.1(3) .
O11 C42 C39 C38 172.9(3) .
O11 C42 C39 C40 -10.4(5) .
O2 C1 C2 C3 9.7(4) .
O2 C1 C2 C7 -172.3(3) .
C15 C16 C17 C18 177.5(3) .
C15 C16 C21 C20 -176.6(3) .
C10 C11 C14 O4 14.7(4) .
C10 C11 C14 O3 -164.2(3) .
C10 C11 C12 C13 2.0(5) .
C16 C17 C18 C19 -1.2(5) .
C16 C21 C20 C19 -0.7(5) .
C42 C39 C40 C41 -176.1(3) .
C17 C16 C21 C20 1.4(5) .
C17 C18 C19 C22 179.9(3) .
C17 C18 C19 C20 1.8(5) .
C1 C2 C3 C4 176.5(3) .
C1 C2 C7 C6 -177.5(3) .
C29 C30 C31 C32 -174.3(3) .
C29 C30 C35 C34 175.6(3) .
C25 C26 C27 C22 0.4(5) .
C2 C3 C4 C5 1.3(5) .
C30 C31 C32 C33 -0.3(5) .
C30 C35 C34 C33 -2.2(6) .
C26 C25 C28 O8 162.0(3) .
C26 C25 C28 O7 -16.7(4) .
C26 C25 C24 C23 -2.4(5) .
C28 C25 C26 C27 -174.2(3) .
C28 C25 C24 C23 173.9(3) .
C38 C39 C40 C41 0.5(5) .
C38 C37 C36 C41 -0.4(5) .
C38 C37 C36 C33 -177.1(3) .
C11 C10 C9 C8 0.1(5) .
C11 C12 C13 C8 1.6(5) .
C3 C2 C7 C6 0.5(5) .
C6 C5 C4 C3 -0.1(5) .
C21 C16 C17 C18 -0.4(5) .
C14 C11 C12 C13 -176.7(3) .
C18 C19 C20 C21 -0.9(5) .
C22 C19 C20 C21 -178.9(3) .
C22 C23 C24 C25 0.1(5) .
C31 C30 C35 C34 0.1(5) .
C31 C32 C33 C36 176.1(3) .
C31 C32 C33 C34 -1.7(5) .
C8 C5 C4 C3 177.6(3) .
C19 C22 C27 C26 174.6(3) .
C19 C22 C23 C24 -174.8(3) .
C12 C11 C14 O4 -166.6(3) .
C12 C11 C14 O3 14.5(5) .
C39 C38 C37 C36 -1.0(5) .
C39 C40 C41 C36 -1.9(5) .
C37 C38 C39 C42 177.6(3) .
C37 C38 C39 C40 0.9(5) .
C37 C36 C41 C40 1.8(5) .
C37 C36 C33 C32 -41.9(5) .
C37 C36 C33 C34 135.9(4) .
C9 C10 C11 C14 175.9(3) .
C9 C10 C11 C12 -2.8(5) .
C9 C8 C5 C6 144.0(3) .
C9 C8 C5 C4 -33.7(5) .
C9 C8 C13 C12 -4.2(5) .
C35 C30 C31 C32 1.1(5) .
C7 C2 C3 C4 -1.5(5) .
C7 C6 C5 C8 -178.6(3) .
C7 C6 C5 C4 -0.9(5) .
C5 C6 C7 C2 0.7(5) .
C5 C8 C9 C10 -172.9(3) .
C5 C8 C13 C12 172.1(3) .
C36 C33 C34 C35 -174.8(3) .
C27 C22 C19 C18 -137.0(3) .
C27 C22 C19 C20 41.0(5) .
C27 C22 C23 C24 2.5(5) .
C23 C22 C19 C18 40.1(5) .
C23 C22 C19 C20 -141.8(3) .
C23 C22 C27 C26 -2.7(5) .
C32 C33 C34 C35 3.0(5) .
C24 C25 C26 C27 2.2(5) .
C24 C25 C28 O8 -14.3(4) .
C24 C25 C28 O7 167.0(3) .
C13 C8 C9 C10 3.3(5) .
C13 C8 C5 C6 -32.2(5) .
C13 C8 C5 C4 150.1(3) .
C47 N1 C48 O18 -2.6(6) .
C41 C36 C33 C32 141.5(3) .
C41 C36 C33 C34 -40.7(5) .
C59 N5 C58 O14 -2.3(6) .
C33 C36 C41 C40 178.5(3) .
C62 N6 C63 O13 -178.2(5) .
C55 N4 C57 O15 3.4(5) .
C56 N4 C57 O15 -177.0(3) .
C46 N1 C48 O18 -173.6(4) .
C49 N2 C51 O17 -1.8(6) .
C50 N2 C51 O17 179.8(3) .
C52 N3 C54 O16 -0.7(8) .
C43 N023 C44 O19 177.9(4) .
C53 N3 C54 O16 178.2(5) .
C60 N5 C58 O14 176.6(4) .
C61 N6 C63 O13 2.0(8) .
C45 N023 C44 O19 1.5(6) .

loop_
_twin_individual_id
_twin_individual_mass_fraction_refined
1 0.656(11)
2 0.344(11)
